data_8101364
loop_
_publ_author_name
'Peters, Karl'
'Peters, Eva-Maria'
'Cohrs, Carsten'
'Reuchlein, Horst'
'Christl, Manfred'

_publ_section_title
;
Crystal structure of 6,7-dihydro-5,7-methano-5H-cyclopenta[d]pyridazin-
1,4-dicarboxylic acid dimethyl ester, C~12~H~12~N~2~O~4~
;
_journal_issue 4
_journal_name_full 'Zeitschrift f\"ur Kristallographie - New Crystal Structures'
_journal_page_first 601
_journal_page_last 602
_journal_volume 215
_journal_year 2000
_chemical_formula_sum 'C12 H12 N2 O4'
_chemical_formula_weight 248.24
_chemical_melting_point 453.0(10)
_space_group_IT_number 62
_symmetry_cell_setting orthorhombic
_symmetry_space_group_name_Hall '-P 2ac 2n'
_symmetry_space_group_name_H-M 'P n m a'
_cell_angle_alpha 90.00
_cell_angle_beta 90.00
_cell_angle_gamma 90.00
_cell_formula_units_Z 4
_cell_length_a 21.491(3)
_cell_length_b 6.8900(8)
_cell_length_c 7.8399(8)
_cell_measurement_temperature 293(2)
_cell_volume 1160.9(2)
_diffrn_ambient_temperature 293(2)
_exptl_crystal_density_diffrn 1.420
_cod_depositor_comments
;
The following automatic conversions were performed:

'_chemical_melting_point' value '452-454' was changed to '453.0(10)'
- the average value was taken and precision was estimated.

Automatic conversion script
Id: cif_fix_values 1646 2011-03-28 12:23:43Z adriana 
;
_cod_database_code 8101364

loop_
_symmetry_equiv_pos_as_xyz
'x, y, z'
'-x+1/2, -y, z+1/2'
'-x, y+1/2, -z'
'x+1/2, -y+1/2, -z+1/2'
'-x, -y, -z'
'x-1/2, y, -z-1/2'
'x, -y-1/2, z'
'-x-1/2, y-1/2, z-1/2'

loop_
_atom_site_label
_atom_site_type_symbol
_atom_site_fract_x
_atom_site_fract_y
_atom_site_fract_z
_atom_site_U_iso_or_equiv
_atom_site_adp_type
_atom_site_occupancy
_atom_site_symmetry_multiplicity
_atom_site_Wyckoff_symbol
_atom_site_calc_flag
_atom_site_refinement_flags
_atom_site_disorder_assembly
_atom_site_disorder_group
N1 N 0.51028(9) 0.2500 0.3825(3) 0.0448(6) Uani 1 4 c d S . .
N2 N 0.57008(10) 0.2500 0.3477(2) 0.0448(6) Uani 1 4 c d S . .
C3 C 0.61247(11) 0.2500 0.4756(3) 0.0384(6) Uani 1 4 c d S . .
C4 C 0.59497(11) 0.2500 0.6438(3) 0.0393(6) Uani 1 4 c d S . .
C5 C 0.62452(12) 0.2500 0.8190(3) 0.0517(8) Uani 1 4 c d S . .
H5 H 0.6693 0.2500 0.828(4) 0.053(8) Uiso 1 4 c d S . .
C6 C 0.53097(12) 0.2500 0.8746(3) 0.0488(7) Uani 1 4 c d S . .
H6 H 0.4922 0.2500 0.9368 0.068(10) Uiso 1 4 c d S . .
C7 C 0.58267(9) 0.0974(3) 0.9073(2) 0.0560(6) Uani 1 8 d d . . .
H7A H 0.5921 0.0747 1.0266 0.070(7) Uiso 1 8 d calc R . .
H7B H 0.5778 -0.0231 0.8447 0.055(6) Uiso 1 8 d calc R . .
C8 C 0.53109(11) 0.2500 0.6813(3) 0.0386(6) Uani 1 4 c d S . .
C9 C 0.49021(11) 0.2500 0.5469(3) 0.0383(6) Uani 1 4 c d S . .
C10 C 0.67976(12) 0.2500 0.4258(4) 0.0482(7) Uani 1 4 c d S . .
O10 O 0.72058(10) 0.2500 0.5277(3) 0.1025(12) Uani 1 4 c d S . .
O11 O 0.68907(9) 0.2500 0.2605(3) 0.0650(7) Uani 1 4 c d S . .
C12 C 0.75320(16) 0.2500 0.2033(5) 0.0837(12) Uani 1 4 c d S . .
H12A H 0.7560 0.2500 0.0817 0.17(2) Uiso 1 4 c d S . .
H12B H 0.7752 0.3638 0.2467 0.152(14) Uiso 1 8 d d . . .
C13 C 0.42062(12) 0.2500 0.5650(3) 0.0447(6) Uani 1 4 c d S . .
O13 O 0.38500(10) 0.2500 0.4496(3) 0.0815(8) Uani 1 4 c d S . .
O14 O 0.40443(9) 0.2500 0.7274(3) 0.0636(7) Uani 1 4 c d S . .
C15 C 0.33897(14) 0.2500 0.7669(5) 0.0695(10) Uani 1 4 c d S . .
H15A H 0.3326 0.2500 0.8903 0.131(17) Uiso 1 4 c d S . .
H15B H 0.3186 0.3638 0.7214 0.152(14) Uiso 1 8 d d . . .

loop_
_atom_site_aniso_label
_atom_site_aniso_U_11
_atom_site_aniso_U_22
_atom_site_aniso_U_33
_atom_site_aniso_U_23
_atom_site_aniso_U_13
_atom_site_aniso_U_12
N1 0.0413(11) 0.0592(14) 0.0339(11) 0.000 -0.0036(9) 0.000
N2 0.0429(11) 0.0621(14) 0.0295(10) 0.000 -0.0008(8) 0.000
C3 0.0369(12) 0.0455(14) 0.0328(11) 0.000 -0.0001(9) 0.000
C4 0.0373(12) 0.0499(14) 0.0306(11) 0.000 -0.0023(9) 0.000
C5 0.0426(14) 0.081(2) 0.0317(12) 0.000 -0.0073(10) 0.000
C6 0.0520(15) 0.0669(18) 0.0276(12) 0.000 0.0053(10) 0.000
C7 0.0650(12) 0.0713(14) 0.0316(8) 0.0082(10) -0.0044(8) 0.0045(11)
C8 0.0400(12) 0.0456(14) 0.0301(11) 0.000 0.0016(10) 0.000
C9 0.0365(12) 0.0425(14) 0.0359(12) 0.000 -0.0030(9) 0.000
C10 0.0409(13) 0.0630(18) 0.0408(14) 0.000 0.0040(11) 0.000
O10 0.0394(11) 0.209(4) 0.0594(14) 0.000 -0.0020(10) 0.000
O11 0.0480(11) 0.0984(18) 0.0487(11) 0.000 0.0164(9) 0.000
C12 0.0520(18) 0.120(3) 0.079(2) 0.000 0.0321(17) 0.000
C13 0.0393(12) 0.0460(15) 0.0487(15) 0.000 -0.0004(11) 0.000
O13 0.0424(10) 0.141(2) 0.0616(14) 0.000 -0.0146(10) 0.000
O14 0.0355(9) 0.0962(17) 0.0592(13) 0.000 0.0099(9) 0.000
C15 0.0392(15) 0.082(2) 0.087(3) 0.000 0.0198(16) 0.000

loop_
_geom_bond_atom_site_label_1
_geom_bond_atom_site_label_2
_geom_bond_distance
_geom_bond_site_symmetry_2
_geom_bond_publ_flag
N1 N2 1.314(3) . ?
N1 C9 1.359(3) . ?
N2 C3 1.355(3) . ?
C3 C4 1.371(3) . ?
C3 C10 1.498(3) . ?
C4 C8 1.404(3) . ?
C4 C5 1.513(3) . ?
C5 C7 1.547(3) 7_565 ?
C5 C7 1.547(3) . ?
C5 H5 0.965(3) . ?
C6 C8 1.515(3) . ?
C6 C7 1.551(3) . ?
C6 C7 1.551(3) 7_565 ?
C6 H6 0.966(3) . ?
C7 H7A 0.9700 . ?
C7 H7B 0.9700 . ?
C8 C9 1.372(3) . ?
C9 C13 1.502(3) . ?
C10 O10 1.186(3) . ?
C10 O11 1.311(3) . ?
O11 C12 1.449(4) . ?
C12 H12A 0.955(4) . ?
C12 H12B 0.977(3) . ?
C13 O13 1.185(3) . ?
C13 O14 1.320(3) . ?
O14 C15 1.441(3) . ?
C15 H15A 0.976(4) . ?
C15 H15B 0.966(2) . ?
